data_4301732
loop_
_publ_author_name
'Liam P. Spencer'
'Ping Yang'
'Brian L. Scott'
'Enrique R. Batista'
'James M. Boncella'

_publ_section_title
;
Uranium(VI) Bis(imido) Chalcogenate Complexes: Synthesis and Density
Functional Theory Analysis
;
_journal_name_full 'Inorganic Chemistry'
_journal_page_first 2693
_journal_page_last 2700
_journal_paper_doi 10.1021/ic802212m
_journal_volume 48
_journal_year 2009
_chemical_formula_sum 'C32 H40 N4 Se2 U'
_chemical_formula_weight 876.63
_chemical_name_systematic
; 

 ? 

;
_space_group_IT_number 14
_symmetry_cell_setting monoclinic
_symmetry_space_group_name_Hall '-P 2yn'
_symmetry_space_group_name_H-M 'P 1 21/n 1'
_atom_sites_solution_hydrogens geom
_atom_sites_solution_primary direct
_atom_sites_solution_secondary difmap
_audit_creation_method SHELXL-97
_cell_angle_alpha 90.00
_cell_angle_beta 96.2760(10)
_cell_angle_gamma 90.00
_cell_formula_units_Z 4
_cell_length_a 9.4174(8)
_cell_length_b 17.4390(15)
_cell_length_c 20.3060(18)
_cell_measurement_temperature 120(1)
_cell_volume 3314.9(5)
_computing_cell_refinement 'SAINT+, v. 7.06 (Bruker AXS, 2001)'
_computing_data_collection 'APEX II, v. 1.08 (Bruker AXS, 2003)'
_computing_data_reduction 'SAINT+, v. 7.06 (Bruker AXS, 2001)'
_computing_molecular_graphics 'SHELXTL, v. 6.10, (Bruker AXS, 2000)'
_computing_publication_material 'SHELXTL, v. 6.10, (Bruker AXS, 2000)'
_computing_structure_refinement 'SHELXL-97 (Sheldrick, 1997)'
_computing_structure_solution 'SHELXS-97 (Sheldrick, 1990)'
_diffrn_ambient_temperature 120(1)
_diffrn_measured_fraction_theta_full 0.999
_diffrn_measured_fraction_theta_max 0.972
_diffrn_measurement_device_type 'Bruker D8 with APEXII CCD'
_diffrn_measurement_method '\w scans'
_diffrn_radiation_monochromator graphite
_diffrn_radiation_source 'fine-focus sealed tube'
_diffrn_radiation_type MoK\a
_diffrn_radiation_wavelength 0.71073
_diffrn_reflns_av_R_equivalents 0.0630
_diffrn_reflns_av_sigmaI/netI 0.0543
_diffrn_reflns_limit_h_max 12
_diffrn_reflns_limit_h_min -12
_diffrn_reflns_limit_k_max 22
_diffrn_reflns_limit_k_min -22
_diffrn_reflns_limit_l_max 26
_diffrn_reflns_limit_l_min -26
_diffrn_reflns_number 36396
_diffrn_reflns_theta_full 25.00
_diffrn_reflns_theta_max 27.76
_diffrn_reflns_theta_min 2.02
_diffrn_standards_decay_% 0
_diffrn_standards_interval_count 0
_diffrn_standards_interval_time 0
_diffrn_standards_number 0
_exptl_absorpt_coefficient_mu 7.118
_exptl_absorpt_correction_T_max 0.7638
_exptl_absorpt_correction_T_min 0.3955
_exptl_absorpt_correction_type multi-scan
_exptl_absorpt_process_details 'SADABS 2.03 (Sheldrick, 2001)'
_exptl_crystal_colour orange
_exptl_crystal_density_diffrn 1.757
_exptl_crystal_density_method 'not measured'
_exptl_crystal_description block
_exptl_crystal_F_000 1680
_exptl_crystal_size_max 0.16
_exptl_crystal_size_mid 0.12
_exptl_crystal_size_min 0.04
_refine_diff_density_max 1.821
_refine_diff_density_min -0.596
_refine_diff_density_rms 0.151
_refine_ls_extinction_method none
_refine_ls_goodness_of_fit_ref 1.008
_refine_ls_hydrogen_treatment constr
_refine_ls_matrix_type full
_refine_ls_number_parameters 360
_refine_ls_number_reflns 7596
_refine_ls_number_restraints 0
_refine_ls_restrained_S_all 1.008
_refine_ls_R_factor_all 0.0582
_refine_ls_R_factor_gt 0.0342
_refine_ls_shift/su_max 0.002
_refine_ls_shift/su_mean 0.000
_refine_ls_structure_factor_coef Fsqd
_refine_ls_weighting_details 'calc w=1/[\s^2^(Fo^2^)+(0.0319P)^2^+0.0000P] where P=(Fo^2^+2Fc^2^)/3'
_refine_ls_weighting_scheme calc
_refine_ls_wR_factor_gt 0.0656
_refine_ls_wR_factor_ref 0.0732
_reflns_number_gt 5707
_reflns_number_total 7596
_reflns_threshold_expression >2sigma(I)
_cod_data_source_file ic802212m_si_001_6.cif
_cod_data_source_block apx538
_cod_original_sg_symbol_H-M 'P 21/n'
_cod_database_code 4301732

loop_
_symmetry_equiv_pos_as_xyz
'x, y, z'
'-x+1/2, y+1/2, -z+1/2'
'-x, -y, -z'
'x-1/2, -y-1/2, z-1/2'

loop_
_atom_site_label
_atom_site_type_symbol
_atom_site_fract_x
_atom_site_fract_y
_atom_site_fract_z
_atom_site_U_iso_or_equiv
_atom_site_adp_type
_atom_site_occupancy
_atom_site_symmetry_multiplicity
_atom_site_calc_flag
_atom_site_refinement_flags
_atom_site_disorder_assembly
_atom_site_disorder_group
U1 U 0.817518(18) 0.897347(10) 0.236183(8) 0.01911(6) Uani 1 1 d . . .
Se1 Se 0.65177(6) 0.76180(3) 0.23945(2) 0.03088(13) Uani 1 1 d . . .
Se2 Se 0.61814(6) 1.01746(3) 0.23110(3) 0.03289(13) Uani 1 1 d . . .
N1 N 0.8745(4) 0.8993(2) 0.32594(17) 0.0206(8) Uani 1 1 d . . .
N2 N 0.7736(4) 0.8972(2) 0.14535(19) 0.0256(9) Uani 1 1 d . . .
N3 N 1.0300(4) 0.9807(2) 0.21949(18) 0.0220(9) Uani 1 1 d . . .
N4 N 1.0429(4) 0.8299(2) 0.21029(18) 0.0190(8) Uani 1 1 d . . .
C1 C 0.9404(5) 0.9029(3) 0.3947(2) 0.0249(11) Uani 1 1 d . . .
C2 C 1.0228(6) 0.9779(3) 0.4041(2) 0.0351(13) Uani 1 1 d . . .
H2A H 1.0885 0.9819 0.3713 0.053 Uiso 1 1 calc R . .
H2B H 1.0747 0.9791 0.4475 0.053 Uiso 1 1 calc R . .
H2C H 0.9571 1.0202 0.3994 0.053 Uiso 1 1 calc R . .
C3 C 1.0393(6) 0.8340(3) 0.4075(3) 0.0474(16) Uani 1 1 d . . .
H3A H 0.9867 0.7878 0.3966 0.071 Uiso 1 1 calc R . .
H3B H 1.0770 0.8330 0.4533 0.071 Uiso 1 1 calc R . .
H3C H 1.1165 0.8380 0.3804 0.071 Uiso 1 1 calc R . .
C4 C 0.8222(6) 0.9002(3) 0.4404(2) 0.0362(13) Uani 1 1 d . . .
H4A H 0.7595 0.9432 0.4313 0.054 Uiso 1 1 calc R . .
H4B H 0.8637 0.9022 0.4857 0.054 Uiso 1 1 calc R . .
H4C H 0.7690 0.8535 0.4329 0.054 Uiso 1 1 calc R . .
C5 C 0.7441(5) 0.8949(3) 0.0729(2) 0.0257(11) Uani 1 1 d . . .
C6 C 0.7510(6) 0.8110(3) 0.0520(3) 0.0403(14) Uani 1 1 d . . .
H6A H 0.8456 0.7916 0.0641 0.060 Uiso 1 1 calc R . .
H6B H 0.7278 0.8071 0.0049 0.060 Uiso 1 1 calc R . .
H6C H 0.6838 0.7816 0.0738 0.060 Uiso 1 1 calc R . .
C7 C 0.8565(6) 0.9414(3) 0.0429(3) 0.0425(15) Uani 1 1 d . . .
H7A H 0.8545 0.9934 0.0586 0.064 Uiso 1 1 calc R . .
H7B H 0.8372 0.9408 -0.0045 0.064 Uiso 1 1 calc R . .
H7C H 0.9491 0.9197 0.0557 0.064 Uiso 1 1 calc R . .
C8 C 0.5961(6) 0.9264(4) 0.0534(3) 0.0515(17) Uani 1 1 d . . .
H8A H 0.5273 0.8956 0.0730 0.077 Uiso 1 1 calc R . .
H8B H 0.5758 0.9254 0.0061 0.077 Uiso 1 1 calc R . .
H8C H 0.5912 0.9783 0.0689 0.077 Uiso 1 1 calc R . .
C9 C 1.0207(5) 1.0572(3) 0.2276(2) 0.0239(11) Uani 1 1 d . . .
H9 H 0.9454 1.0767 0.2485 0.029 Uiso 1 1 calc R . .
C10 C 1.1180(5) 1.1074(3) 0.2062(2) 0.0272(11) Uani 1 1 d . . .
H10 H 1.1089 1.1596 0.2140 0.033 Uiso 1 1 calc R . .
C11 C 1.2281(5) 1.0816(3) 0.1736(2) 0.0237(11) Uani 1 1 d . . .
C12 C 1.3313(5) 1.1360(3) 0.1469(2) 0.0288(12) Uani 1 1 d . . .
H12A H 1.2812 1.1811 0.1302 0.043 Uiso 1 1 calc R . .
H12B H 1.3748 1.1116 0.1118 0.043 Uiso 1 1 calc R . .
H12C H 1.4039 1.1501 0.1817 0.043 Uiso 1 1 calc R . .
C13 C 1.2402(5) 1.0024(3) 0.1666(2) 0.0229(11) Uani 1 1 d . . .
H13 H 1.3157 0.9822 0.1462 0.028 Uiso 1 1 calc R . .
C14 C 1.1407(5) 0.9536(3) 0.1896(2) 0.0193(10) Uani 1 1 d . . .
C15 C 1.1476(5) 0.8689(3) 0.1840(2) 0.0195(10) Uani 1 1 d . . .
C16 C 1.2509(5) 0.8307(3) 0.1526(2) 0.0217(10) Uani 1 1 d . . .
H16 H 1.3228 0.8586 0.1356 0.026 Uiso 1 1 calc R . .
C17 C 1.2478(5) 0.7506(3) 0.1463(2) 0.0243(11) Uani 1 1 d . . .
C18 C 1.3549(5) 0.7090(3) 0.1097(3) 0.0351(13) Uani 1 1 d . . .
H18A H 1.3273 0.6562 0.1041 0.053 Uiso 1 1 calc R . .
H18B H 1.4475 0.7120 0.1346 0.053 Uiso 1 1 calc R . .
H18C H 1.3584 0.7322 0.0671 0.053 Uiso 1 1 calc R . .
C19 C 1.1416(5) 0.7128(3) 0.1751(2) 0.0251(11) Uani 1 1 d . . .
H19 H 1.1361 0.6595 0.1734 0.030 Uiso 1 1 calc R . .
C20 C 1.0449(5) 0.7535(3) 0.2059(2) 0.0232(11) Uani 1 1 d . . .
H20 H 0.9754 0.7263 0.2253 0.028 Uiso 1 1 calc R . .
C21 C 0.5798(5) 1.0403(3) 0.3184(2) 0.0264(11) Uani 1 1 d . . .
C22 C 0.6607(6) 1.0913(3) 0.3591(2) 0.0283(12) Uani 1 1 d . . .
H22 H 0.7396 1.1145 0.3438 0.034 Uiso 1 1 calc R . .
C23 C 0.6267(6) 1.1086(3) 0.4221(3) 0.0349(13) Uani 1 1 d . . .
H23 H 0.6840 1.1424 0.4486 0.042 Uiso 1 1 calc R . .
C24 C 0.5095(6) 1.0764(3) 0.4457(3) 0.0341(13) Uani 1 1 d . . .
H24 H 0.4860 1.0890 0.4877 0.041 Uiso 1 1 calc R . .
C25 C 0.4266(6) 1.0248(3) 0.4064(3) 0.0344(13) Uani 1 1 d . . .
H25 H 0.3473 1.0021 0.4220 0.041 Uiso 1 1 calc R . .
C26 C 0.4622(5) 1.0072(3) 0.3442(2) 0.0293(12) Uani 1 1 d . . .
H26 H 0.4061 0.9722 0.3184 0.035 Uiso 1 1 calc R . .
C27 C 0.6336(6) 0.7453(3) 0.3314(2) 0.0315(12) Uani 1 1 d . . .
C28 C 0.7194(6) 0.6923(3) 0.3686(3) 0.0420(14) Uani 1 1 d . . .
H28 H 0.7903 0.6660 0.3494 0.050 Uiso 1 1 calc R . .
C29 C 0.6994(8) 0.6787(3) 0.4341(3) 0.0548(18) Uani 1 1 d . . .
H29 H 0.7596 0.6453 0.4596 0.066 Uiso 1 1 calc R . .
C30 C 0.5884(8) 0.7154(4) 0.4615(3) 0.0574(19) Uani 1 1 d . . .
H30 H 0.5718 0.7045 0.5049 0.069 Uiso 1 1 calc R . .
C31 C 0.5053(7) 0.7664(4) 0.4258(3) 0.057(2) Uani 1 1 d . . .
H31 H 0.4327 0.7912 0.4451 0.068 Uiso 1 1 calc R . .
C32 C 0.5258(6) 0.7829(3) 0.3606(3) 0.0387(14) Uani 1 1 d . . .
H32 H 0.4682 0.8188 0.3366 0.046 Uiso 1 1 calc R . .

loop_
_atom_site_aniso_label
_atom_site_aniso_U_11
_atom_site_aniso_U_22
_atom_site_aniso_U_33
_atom_site_aniso_U_23
_atom_site_aniso_U_13
_atom_site_aniso_U_12
U1 0.01895(10) 0.02109(9) 0.01773(9) -0.00089(8) 0.00406(6) 0.00033(8)
Se1 0.0365(3) 0.0322(3) 0.0246(3) -0.0066(2) 0.0064(2) -0.0153(2)
Se2 0.0306(3) 0.0380(3) 0.0306(3) 0.0035(2) 0.0058(2) 0.0136(2)
N1 0.025(2) 0.0192(19) 0.0178(19) -0.0006(17) 0.0035(16) 0.0006(18)
N2 0.025(2) 0.029(2) 0.023(2) -0.0008(19) 0.0038(17) 0.0004(19)
N3 0.022(2) 0.020(2) 0.025(2) 0.0036(17) 0.0011(17) -0.0003(17)
N4 0.020(2) 0.016(2) 0.021(2) -0.0009(16) 0.0032(16) -0.0018(16)
C1 0.031(3) 0.022(3) 0.020(2) -0.004(2) -0.003(2) 0.003(2)
C2 0.036(3) 0.039(3) 0.030(3) -0.010(2) 0.001(2) -0.015(3)
C3 0.051(4) 0.045(4) 0.041(4) -0.009(3) -0.017(3) 0.019(3)
C4 0.053(4) 0.032(3) 0.024(3) -0.003(2) 0.007(3) -0.012(3)
C5 0.029(3) 0.032(3) 0.016(2) 0.004(2) 0.003(2) 0.006(2)
C6 0.050(4) 0.044(3) 0.026(3) -0.001(3) 0.005(3) -0.004(3)
C7 0.061(4) 0.042(4) 0.026(3) 0.004(3) 0.014(3) -0.010(3)
C8 0.046(4) 0.081(5) 0.026(3) 0.002(3) -0.001(3) 0.024(3)
C9 0.024(3) 0.021(3) 0.027(3) 0.000(2) 0.006(2) 0.003(2)
C10 0.030(3) 0.021(3) 0.030(3) 0.003(2) 0.000(2) -0.001(2)
C11 0.025(3) 0.026(3) 0.020(2) 0.008(2) -0.001(2) -0.002(2)
C12 0.028(3) 0.027(3) 0.032(3) 0.005(2) 0.005(2) -0.005(2)
C13 0.021(3) 0.026(3) 0.021(3) 0.000(2) 0.002(2) -0.002(2)
C14 0.016(2) 0.023(2) 0.019(2) 0.002(2) 0.0013(19) 0.002(2)
C15 0.016(2) 0.024(2) 0.018(2) -0.0006(19) -0.0030(19) -0.0019(19)
C16 0.019(3) 0.026(3) 0.021(2) -0.003(2) 0.006(2) -0.003(2)
C17 0.024(3) 0.025(3) 0.023(3) -0.005(2) -0.003(2) 0.003(2)
C18 0.030(3) 0.036(3) 0.040(3) -0.016(3) 0.006(2) 0.003(2)
C19 0.029(3) 0.019(3) 0.027(3) -0.005(2) -0.002(2) 0.000(2)
C20 0.024(3) 0.023(3) 0.022(3) 0.001(2) 0.001(2) 0.000(2)
C21 0.027(3) 0.015(2) 0.036(3) 0.006(2) -0.001(2) 0.007(2)
C22 0.030(3) 0.021(3) 0.034(3) 0.006(2) 0.008(2) 0.007(2)
C23 0.038(3) 0.025(3) 0.041(3) -0.001(2) -0.002(3) 0.005(2)
C24 0.046(4) 0.029(3) 0.029(3) -0.003(2) 0.010(3) 0.006(3)
C25 0.033(3) 0.030(3) 0.041(3) 0.010(3) 0.010(3) 0.004(2)
C26 0.028(3) 0.026(3) 0.034(3) 0.003(2) 0.001(2) 0.002(2)
C27 0.041(3) 0.026(3) 0.029(3) -0.006(2) 0.011(2) -0.013(2)
C28 0.055(4) 0.029(3) 0.041(3) -0.001(3) 0.001(3) -0.011(3)
C29 0.078(5) 0.037(4) 0.046(4) 0.010(3) -0.004(4) -0.025(3)
C30 0.074(5) 0.064(5) 0.036(4) 0.001(3) 0.017(4) -0.037(4)
C31 0.062(5) 0.063(5) 0.053(4) -0.033(4) 0.034(4) -0.037(4)
C32 0.042(3) 0.034(3) 0.043(3) -0.014(3) 0.017(3) -0.011(3)

loop_
_atom_type_symbol
_atom_type_description
_atom_type_scat_dispersion_real
_atom_type_scat_dispersion_imag
_atom_type_scat_source
C C 0.0033 0.0016 'International Tables Vol C Tables 4.2.6.8 and 6.1.1.4'
H H 0.0000 0.0000 'International Tables Vol C Tables 4.2.6.8 and 6.1.1.4'
N N 0.0061 0.0033 'International Tables Vol C Tables 4.2.6.8 and 6.1.1.4'
Se Se -0.0929 2.2259 'International Tables Vol C Tables 4.2.6.8 and 6.1.1.4'
U U -9.6767 9.6646 'International Tables Vol C Tables 4.2.6.8 and 6.1.1.4'

loop_
_geom_angle_atom_site_label_1
_geom_angle_atom_site_label_2
_geom_angle_atom_site_label_3
_geom_angle
_geom_angle_site_symmetry_1
_geom_angle_site_symmetry_3
_geom_angle_publ_flag
N1 U1 N2 175.94(17) . . ?
N1 U1 N3 88.44(14) . . ?
N2 U1 N3 87.76(15) . . ?
N1 U1 N4 93.10(14) . . ?
N2 U1 N4 83.88(15) . . ?
N3 U1 N4 62.93(12) . . ?
N1 U1 Se2 98.26(11) . . ?
N2 U1 Se2 83.57(12) . . ?
N3 U1 Se2 95.88(9) . . ?
N4 U1 Se2 155.74(8) . . ?
N1 U1 Se1 95.38(11) . . ?
N2 U1 Se1 87.63(12) . . ?
N3 U1 Se1 158.18(9) . . ?
N4 U1 Se1 95.36(8) . . ?
Se2 U1 Se1 104.774(19) . . ?
C27 Se1 U1 104.83(14) . . ?
C21 Se2 U1 108.54(14) . . ?
C1 N1 U1 171.8(3) . . ?
C5 N2 U1 177.4(3) . . ?
C14 N3 C9 117.7(4) . . ?
C14 N3 U1 121.5(3) . . ?
C9 N3 U1 119.3(3) . . ?
C20 N4 C15 117.3(4) . . ?
C20 N4 U1 119.7(3) . . ?
C15 N4 U1 120.7(3) . . ?
N1 C1 C2 108.2(4) . . ?
N1 C1 C3 108.4(4) . . ?
C2 C1 C3 111.3(4) . . ?
N1 C1 C4 108.4(4) . . ?
C2 C1 C4 110.3(4) . . ?
C3 C1 C4 110.2(4) . . ?
N2 C5 C8 108.7(4) . . ?
N2 C5 C7 108.9(4) . . ?
C8 C5 C7 111.4(5) . . ?
N2 C5 C6 107.3(4) . . ?
C8 C5 C6 110.0(5) . . ?
C7 C5 C6 110.5(4) . . ?
N3 C9 C10 122.6(5) . . ?
C11 C10 C9 120.8(5) . . ?
C10 C11 C13 116.8(4) . . ?
C10 C11 C12 121.5(4) . . ?
C13 C11 C12 121.7(5) . . ?
C14 C13 C11 120.5(5) . . ?
N3 C14 C13 121.5(4) . . ?
N3 C14 C15 115.2(4) . . ?
C13 C14 C15 123.3(4) . . ?
N4 C15 C16 121.1(4) . . ?
N4 C15 C14 115.4(4) . . ?
C16 C15 C14 123.5(4) . . ?
C15 C16 C17 120.7(4) . . ?
C19 C17 C16 116.5(4) . . ?
C19 C17 C18 122.3(4) . . ?
C16 C17 C18 121.1(4) . . ?
C20 C19 C17 119.8(4) . . ?
N4 C20 C19 124.5(5) . . ?
C22 C21 C26 116.6(5) . . ?
C22 C21 Se2 123.1(4) . . ?
C26 C21 Se2 120.2(4) . . ?
C23 C22 C21 121.6(5) . . ?
C24 C23 C22 120.7(5) . . ?
C23 C24 C25 119.3(5) . . ?
C26 C25 C24 119.6(5) . . ?
C25 C26 C21 122.2(5) . . ?
C32 C27 C28 119.1(5) . . ?
C32 C27 Se1 119.4(4) . . ?
C28 C27 Se1 121.3(4) . . ?
C29 C28 C27 120.2(6) . . ?
C28 C29 C30 119.5(6) . . ?
C31 C30 C29 120.5(6) . . ?
C30 C31 C32 121.2(6) . . ?
C31 C32 C27 119.5(6) . . ?

loop_
_geom_bond_atom_site_label_1
_geom_bond_atom_site_label_2
_geom_bond_distance
_geom_bond_site_symmetry_2
_geom_bond_publ_flag
U1 N1 1.843(4) . ?
U1 N2 1.846(4) . ?
U1 N3 2.526(4) . ?
U1 N4 2.532(4) . ?
U1 Se2 2.8073(5) . ?
U1 Se1 2.8375(5) . ?
Se1 C27 1.915(5) . ?
Se2 C21 1.890(5) . ?
N1 C1 1.467(6) . ?
N2 C5 1.467(6) . ?
N3 C14 1.347(5) . ?
N3 C9 1.348(6) . ?
N4 C20 1.335(6) . ?
N4 C15 1.355(5) . ?
C1 C2 1.522(6) . ?
C1 C3 1.525(7) . ?
C1 C4 1.526(7) . ?
C5 C8 1.510(7) . ?
C5 C7 1.514(7) . ?
C5 C6 1.527(7) . ?
C9 C10 1.372(6) . ?
C10 C11 1.365(7) . ?
C11 C13 1.394(6) . ?
C11 C12 1.501(6) . ?
C13 C14 1.385(6) . ?
C14 C15 1.484(6) . ?
C15 C16 1.389(6) . ?
C16 C17 1.403(6) . ?
C17 C19 1.380(6) . ?
C17 C18 1.504(6) . ?
C19 C20 1.360(6) . ?
C21 C22 1.384(7) . ?
C21 C26 1.400(7) . ?
C22 C23 1.384(7) . ?
C23 C24 1.371(7) . ?
C24 C25 1.386(7) . ?
C25 C26 1.377(7) . ?
C27 C32 1.394(7) . ?
C27 C28 1.395(7) . ?
C28 C29 1.384(8) . ?
C29 C30 1.393(9) . ?
C30 C31 1.344(9) . ?
C31 C32 1.390(8) . ?
